data_7714879
loop_
_publ_author_name
'Stankovi&#x107;, Mia'
'Kljun, Jakob'
'Stevanovi&#x107;, Nevena Lj'
'Lazic, Jelena'
'Skaro Bogojevic, Sanja'
'Vojnovic, Sandra'
'Zlatar, Matija'
'Nikodinovic-Runic, Jasmina'
'Turel, Iztok'
'Djuran, Milo&#x161; I'
'Gli&#x161;i&#x107;, Biljana &#x110;'

_publ_section_title
;
 Silver(I) complexes containing antifungal azoles: significant improvement
 of the anti-<i>Candida</i> potential of the azole drug after its
 coordination to the silver(I) ion.
;
_journal_issue 5
_journal_name_full 'Dalton transactions (Cambridge, England : 2003)'
_journal_page_first 2218
_journal_page_last 2230
_journal_paper_doi 10.1039/d3dt03010e
_journal_volume 53
_journal_year 2024
_chemical_formula_moiety 'C44 H34 Ag Cl2 N4, F6 Sb'
_chemical_formula_sum 'C44 H34 Ag Cl2 F6 N4 Sb'
_chemical_formula_weight 1033.27
_space_group_crystal_system orthorhombic
_space_group_IT_number 43
_space_group_name_Hall 'F 2 -2d'
_space_group_name_H-M_alt 'F d d 2'
_atom_sites_solution_hydrogens geom
_atom_sites_solution_primary dual
_audit_creation_date 2023-10-17
_audit_creation_method
;
Olex2 1.3
(compiled 2020.11.12 svn.r5f609507 for OlexSys, GUI svn.r6408)
;
_audit_update_record
;
2023-10-17 deposited with the CCDC.	2023-12-05 downloaded from the CCDC.
;
_cell_angle_alpha 90
_cell_angle_beta 90
_cell_angle_gamma 90
_cell_formula_units_Z 8
_cell_length_a 31.1679(12)
_cell_length_b 30.6135(11)
_cell_length_c 8.4228(5)
_cell_measurement_reflns_used 5226
_cell_measurement_temperature 150.00(10)
_cell_measurement_theta_max 29.2940
_cell_measurement_theta_min 3.1570
_cell_volume 8036.7(6)
_computing_cell_refinement 'CrysAlisPro 1.171.40.68a (Rigaku OD, 2019)'
_computing_data_collection 'CrysAlisPro 1.171.40.68a (Rigaku OD, 2019)'
_computing_data_reduction 'CrysAlisPro 1.171.40.68a (Rigaku OD, 2019)'
_computing_molecular_graphics 'Olex2 1.3 (Dolomanov et al., 2009)'
_computing_publication_material 'Olex2 1.3 (Dolomanov et al., 2009)'
_computing_structure_refinement 'SHELXL 2018/3 (Sheldrick, 2015)'
_computing_structure_solution 'SHELXT 2018/2 (Sheldrick, 2018)'
_diffrn_ambient_environment N~2~
_diffrn_ambient_temperature 150.00(10)
_diffrn_detector 'CCD plate'
_diffrn_detector_area_resol_mean 10.4933
_diffrn_detector_type Atlas
_diffrn_measured_fraction_theta_full 0.999
_diffrn_measured_fraction_theta_max 0.982
_diffrn_measurement_details
;
List of Runs (angles in degrees, time in seconds):

  # Type    Start    End  Width  t~exp~   \w     \q     \k     \f   Frames
#--------------------------------------------------------------------------
  1  \w    -14.00  85.00   0.50   35.88    --   10.78  37.00 -90.00  198
  2  \w    -15.00  25.00   0.50   35.88    --  -11.09 -99.00  30.00   80
  3  \w    -21.00  20.00   0.50   35.88    --  -11.09  77.00   0.00   82
;
_diffrn_measurement_device 'four-circle diffractometer'
_diffrn_measurement_device_type 'SuperNova, Dual, Cu at home/near, Atlas'
_diffrn_measurement_method '\w scans'
_diffrn_orient_matrix_type 'CrysAlisPro convention (1999,Acta A55,543-557)'
_diffrn_orient_matrix_UB_11 -0.0030312000
_diffrn_orient_matrix_UB_12 0.0118258000
_diffrn_orient_matrix_UB_13 0.0715550000
_diffrn_orient_matrix_UB_21 -0.0113174000
_diffrn_orient_matrix_UB_22 0.0163761000
_diffrn_orient_matrix_UB_23 -0.0423547000
_diffrn_orient_matrix_UB_31 -0.0195103000
_diffrn_orient_matrix_UB_32 -0.0113351000
_diffrn_orient_matrix_UB_33 0.0134659000
_diffrn_radiation_monochromator mirror
_diffrn_radiation_probe x-ray
_diffrn_radiation_type 'Mo K\a'
_diffrn_radiation_wavelength 0.71073
_diffrn_reflns_av_R_equivalents 0.0170
_diffrn_reflns_av_unetI/netI 0.0175
_diffrn_reflns_Laue_measured_fraction_full 0.999
_diffrn_reflns_Laue_measured_fraction_max 0.982
_diffrn_reflns_limit_h_max 40
_diffrn_reflns_limit_h_min -38
_diffrn_reflns_limit_k_max 38
_diffrn_reflns_limit_k_min -24
_diffrn_reflns_limit_l_max 10
_diffrn_reflns_limit_l_min -8
_diffrn_reflns_number 9529
_diffrn_reflns_point_group_measured_fraction_full 0.864
_diffrn_reflns_point_group_measured_fraction_max 0.821
_diffrn_reflns_theta_full 25.242
_diffrn_reflns_theta_max 27.475
_diffrn_reflns_theta_min 2.592
_diffrn_source 'micro-focus sealed X-ray tube'
_diffrn_source_type 'SuperNova (Mo) X-ray Source'
_exptl_absorpt_coefficient_mu 1.359
_exptl_absorpt_correction_T_max 1.00000
_exptl_absorpt_correction_T_min 0.83047
_exptl_absorpt_correction_type multi-scan
_exptl_absorpt_process_details
;
CrysAlisPro 1.171.40.68a (Rigaku Oxford Diffraction, 2019)
Empirical absorption correction using spherical harmonics,
 implemented in SCALE3 ABSPACK scaling algorithm.
;
_exptl_crystal_colour 'clear colourless'
_exptl_crystal_colour_lustre clear
_exptl_crystal_colour_primary colourless
_exptl_crystal_density_diffrn 1.708
_exptl_crystal_description block
_exptl_crystal_F_000 4096
_exptl_crystal_size_max 0.15
_exptl_crystal_size_mid 0.1
_exptl_crystal_size_min 0.1
_refine_diff_density_max 0.305
_refine_diff_density_min -0.612
_refine_diff_density_rms 0.060
_refine_ls_abs_structure_details
;
 Flack x determined using 1134 quotients [(I+)-(I-)]/[(I+)+(I-)]
 (Parsons, Flack and Wagner, Acta Cryst. B69 (2013) 249-259).
;
_refine_ls_abs_structure_Flack 0.00(2)
_refine_ls_extinction_method none
_refine_ls_goodness_of_fit_ref 1.093
_refine_ls_hydrogen_treatment constr
_refine_ls_matrix_type full
_refine_ls_number_parameters 273
_refine_ls_number_reflns 3778
_refine_ls_number_restraints 3
_refine_ls_restrained_S_all 1.128
_refine_ls_R_factor_all 0.0286
_refine_ls_R_factor_gt 0.0252
_refine_ls_shift/su_max 0.003
_refine_ls_shift/su_mean 0.000
_refine_ls_structure_factor_coef Fsqd
_refine_ls_weighting_details 'w=1/[\s^2^(Fo^2^)+(0.0247P)^2^+16.5476P] where P=(Fo^2^+2Fc^2^)/3'
_refine_ls_weighting_scheme calc
_refine_ls_wR_factor_gt 0.0566
_refine_ls_wR_factor_ref 0.0582
_reflns_Friedel_coverage 0.566
_reflns_Friedel_fraction_full 0.706
_reflns_Friedel_fraction_max 0.637
_reflns_number_gt 3474
_reflns_number_total 3778
_reflns_threshold_expression 'I > 2\s(I)'
_cod_data_source_file d3dt03010e2.cif
_cod_data_source_block moc423
_cod_depositor_comments 'Adding full bibliography for 7714878--7714880.cif.'
_cod_database_code 7714879
_shelx_shelxl_version_number 2018/3
_chemical_oxdiff_formula 'C44 H34 Cl2 N4 Ag1 Sb1 F6'
_shelx_space_group_comment
;
The symmetry employed for this shelxl refinement is uniquely defined
by the following loop, which should always be used as a source of
symmetry information in preference to the above space-group names.
They are only intended as comments.
;
_shelx_estimated_absorpt_t_max 0.876
_shelx_estimated_absorpt_t_min 0.822
_reflns_odcompleteness_completeness 99.83
_reflns_odcompleteness_iscentric 1
_reflns_odcompleteness_theta 26.32
_olex2_refinement_description
;
1. Fixed Uiso
 At 1.2 times of:
  All C(H) groups
2. Restrained distances
 C14-Cl14
 1.79 with sigma of 0.02
 Cl14-C14
 1.9 with sigma of 0.02
3. Others
 Sof(Cl14)=Sof(H8)=1-FVAR(1)
 Sof(Cl8)=Sof(H14)=FVAR(1)
4.a Aromatic/amide H refined with riding coordinates:
 C8(H8), C2(H2), C14(H14), C18(H18), C10(H10), C12(H12), C17(H17), C15(H15),
 C16(H16), C9(H9), C23(H23), C24(H24), C5(H5), C11(H11), C4(H4), C22(H22),
 C20(H20), C21(H21)
;
_olex2_submission_special_instructions 'No special instructions were received'
_oxdiff_exptl_absorpt_empirical_details
;
Empirical correction (ABSPACK) includes:
- Absorption correction using spherical harmonics
- Frame scaling
;
_oxdiff_exptl_absorpt_empirical_full_max 1.140
_oxdiff_exptl_absorpt_empirical_full_min 0.856

loop_
_space_group_symop_operation_xyz
'x, y, z'
'-x, -y, z'
'-x+1/4, y+1/4, z+1/4'
'x+1/4, -y+1/4, z+1/4'
'x, y+1/2, z+1/2'
'-x, -y+1/2, z+1/2'
'-x+1/4, y+3/4, z+3/4'
'x+1/4, -y+3/4, z+3/4'
'x+1/2, y, z+1/2'
'-x+1/2, -y, z+1/2'
'-x+3/4, y+1/4, z+3/4'
'x+3/4, -y+1/4, z+3/4'
'x+1/2, y+1/2, z'
'-x+1/2, -y+1/2, z'
'-x+3/4, y+3/4, z+1/4'
'x+3/4, -y+3/4, z+1/4'

loop_
_atom_site_label
_atom_site_type_symbol
_atom_site_fract_x
_atom_site_fract_y
_atom_site_fract_z
_atom_site_U_iso_or_equiv
_atom_site_adp_type
_atom_site_occupancy
_atom_site_site_symmetry_order
_atom_site_calc_flag
_atom_site_refinement_flags_posn
_atom_site_refinement_flags_adp
_atom_site_refinement_flags_occupancy
_atom_site_disorder_assembly
_atom_site_disorder_group
Cl8 Cl 0.35591(4) 0.39637(3) 0.60164(18) 0.0300(3) Uani 0.917(3) 1 d . . P A 1
Cl14 Cl 0.3696(3) 0.2749(4) 0.1259(16) 0.032(4) Uani 0.083(3) 1 d D . P A 2
Sb25 Sb 0.500000 0.500000 0.98889(4) 0.02750(10) Uani 1 2 d S T P . .
Ag1 Ag 0.500000 0.500000 0.48589(6) 0.02346(10) Uani 1 2 d S T P . .
F27 F 0.51272(10) 0.55966(8) 0.9896(6) 0.0597(7) Uani 1 1 d . . . . .
F28 F 0.54167(10) 0.49147(10) 1.1459(4) 0.0526(8) Uani 1 1 d . . . . .
C6 C 0.41074(10) 0.34543(10) 0.3449(5) 0.0190(7) Uani 1 1 d . . . . .
F26 F 0.54055(11) 0.48992(11) 0.8313(4) 0.0619(9) Uani 1 1 d . . . . .
C8 C 0.36547(11) 0.33978(11) 0.6004(5) 0.0245(8) Uani 1 1 d . . . . .
H8 H 0.361322 0.370503 0.596647 0.029 Uiso 0.083(3) 1 calc R U P A 2
C2 C 0.44989(10) 0.41875(10) 0.3885(5) 0.0201(7) Uani 1 1 d . . . . .
H2 H 0.439560 0.433316 0.296499 0.024 Uiso 1 1 calc R U . . .
C14 C 0.41999(13) 0.28913(12) 0.1280(6) 0.0321(9) Uani 1 1 d D . . . .
H14 H 0.389593 0.288275 0.120303 0.039 Uiso 0.917(3) 1 calc R U P A 1
C18 C 0.48359(11) 0.31778(10) 0.2442(6) 0.0244(7) Uani 1 1 d . . . . .
H18 H 0.497397 0.336908 0.316838 0.029 Uiso 1 1 calc R U . . .
C10 C 0.35472(11) 0.27181(12) 0.7355(6) 0.0331(9) Uani 1 1 d . . . . .
H10 H 0.343688 0.255690 0.822770 0.040 Uiso 1 1 calc R U . . .
N1 N 0.43912(9) 0.37750(8) 0.4300(4) 0.0177(6) Uani 1 1 d . . . . .
N3 N 0.47646(8) 0.43602(8) 0.4917(5) 0.0224(6) Uani 1 1 d . . . . .
C19 C 0.37917(10) 0.36964(10) 0.2339(5) 0.0212(7) Uani 1 1 d . . . . .
C12 C 0.39367(10) 0.27441(10) 0.4896(6) 0.0255(7) Uani 1 1 d . . . . .
H12 H 0.409172 0.259342 0.409442 0.031 Uiso 1 1 calc R U . . .
C7 C 0.38846(10) 0.31952(10) 0.4768(5) 0.0203(7) Uani 1 1 d . . . . .
C17 C 0.50816(13) 0.29137(14) 0.1450(6) 0.0353(10) Uani 1 1 d . . . . .
H17 H 0.538585 0.292095 0.151516 0.042 Uiso 1 1 calc R U . . .
C15 C 0.44439(15) 0.26306(13) 0.0291(6) 0.0384(11) Uani 1 1 d . . . . .
H15 H 0.430780 0.244238 -0.045131 0.046 Uiso 1 1 calc R U . . .
C16 C 0.48848(16) 0.26444(14) 0.0383(6) 0.0393(11) Uani 1 1 d . . . . .
H16 H 0.505262 0.246575 -0.029916 0.047 Uiso 1 1 calc R U . . .
C13 C 0.43912(10) 0.31644(10) 0.2380(5) 0.0221(7) Uani 1 1 d . . . . .
C9 C 0.34869(11) 0.31664(12) 0.7270(6) 0.0299(8) Uani 1 1 d . . . . .
H9 H 0.333107 0.331375 0.807747 0.036 Uiso 1 1 calc R U . . .
C23 C 0.36774(14) 0.41676(12) 0.0073(5) 0.0340(9) Uani 1 1 d . . . . .
H23 H 0.379090 0.434212 -0.075977 0.041 Uiso 1 1 calc R U . . .
C24 C 0.39515(12) 0.39385(12) 0.1070(5) 0.0253(8) Uani 1 1 d . . . . .
H24 H 0.425205 0.394676 0.088332 0.030 Uiso 1 1 calc R U . . .
C5 C 0.46111(12) 0.36836(11) 0.5680(5) 0.0246(8) Uani 1 1 d . . . . .
H5 H 0.460499 0.341727 0.625844 0.030 Uiso 1 1 calc R U . . .
C11 C 0.37688(13) 0.25086(11) 0.6160(6) 0.0305(10) Uani 1 1 d . . . . .
H11 H 0.380686 0.220094 0.620205 0.037 Uiso 1 1 calc R U . . .
C4 C 0.48377(12) 0.40468(11) 0.6052(5) 0.0253(8) Uani 1 1 d . . . . .
H4 H 0.501812 0.407966 0.695302 0.030 Uiso 1 1 calc R U . . .
C22 C 0.32401(14) 0.41412(13) 0.0295(5) 0.0370(11) Uani 1 1 d . . . . .
H22 H 0.305215 0.430095 -0.037682 0.044 Uiso 1 1 calc R U . . .
C20 C 0.33494(11) 0.36605(11) 0.2514(6) 0.0256(8) Uani 1 1 d . . . . .
H20 H 0.323380 0.348307 0.333417 0.031 Uiso 1 1 calc R U . . .
C21 C 0.30750(13) 0.38838(12) 0.1488(6) 0.0317(9) Uani 1 1 d . . . . .
H21 H 0.277315 0.385827 0.161337 0.038 Uiso 1 1 calc R U . . .

loop_
_atom_site_aniso_label
_atom_site_aniso_U_11
_atom_site_aniso_U_22
_atom_site_aniso_U_33
_atom_site_aniso_U_23
_atom_site_aniso_U_13
_atom_site_aniso_U_12
Cl8 0.0407(6) 0.0224(5) 0.0269(6) -0.0029(4) 0.0035(5) 0.0061(4)
Cl14 0.033(6) 0.029(6) 0.033(8) -0.008(5) -0.008(5) -0.001(4)
Sb25 0.03069(18) 0.03128(18) 0.02052(18) 0.000 0.000 0.00104(13)
Ag1 0.02755(18) 0.01462(16) 0.0282(2) 0.000 0.000 -0.00738(13)
F27 0.0739(17) 0.0337(13) 0.071(2) 0.0056(18) -0.011(2) -0.0101(12)
F28 0.0454(16) 0.0730(19) 0.0394(18) 0.0000(15) -0.0167(14) 0.0172(14)
C6 0.0210(15) 0.0128(14) 0.0231(19) -0.0018(14) -0.0013(17) -0.0038(12)
F26 0.063(2) 0.084(2) 0.0389(19) 0.0026(16) 0.0261(17) 0.0049(17)
C8 0.0232(18) 0.0203(16) 0.030(2) 0.0007(16) -0.0051(18) -0.0011(13)
C2 0.0228(16) 0.0132(15) 0.024(2) 0.0011(14) -0.0009(16) -0.0008(12)
C14 0.034(2) 0.0255(18) 0.037(3) -0.0103(18) -0.0010(19) 0.0005(15)
C18 0.0263(15) 0.0208(15) 0.026(2) 0.0017(17) 0.003(2) -0.0010(13)
C10 0.0253(17) 0.039(2) 0.035(2) 0.014(2) -0.003(2) -0.0087(15)
N1 0.0188(14) 0.0123(12) 0.0220(16) -0.0003(11) -0.0034(12) -0.0016(10)
N3 0.0270(14) 0.0153(12) 0.0248(16) -0.0012(15) -0.0046(18) -0.0054(10)
C19 0.0263(16) 0.0133(13) 0.024(2) -0.0047(16) -0.0055(19) -0.0006(11)
C12 0.0212(15) 0.0194(16) 0.036(2) 0.0002(18) -0.004(2) -0.0033(12)
C7 0.0180(15) 0.0188(14) 0.0241(19) 0.0010(16) -0.0029(17) -0.0034(11)
C17 0.032(2) 0.035(2) 0.039(3) 0.004(2) 0.011(2) 0.0084(17)
C15 0.049(3) 0.0271(19) 0.039(3) -0.0127(19) -0.001(2) 0.0012(17)
C16 0.053(3) 0.030(2) 0.035(3) -0.004(2) 0.011(2) 0.013(2)
C13 0.0275(16) 0.0136(14) 0.0253(18) -0.0005(16) 0.004(2) 0.0009(11)
C9 0.0226(16) 0.038(2) 0.029(2) 0.001(2) 0.002(2) -0.0051(14)
C23 0.055(2) 0.0221(17) 0.024(2) 0.0039(17) -0.011(2) -0.0058(16)
C24 0.0321(19) 0.0222(17) 0.0216(19) -0.0033(15) -0.0045(18) -0.0029(14)
C5 0.0297(18) 0.0181(16) 0.026(2) 0.0049(15) -0.0044(17) -0.0039(14)
C11 0.0222(19) 0.0225(19) 0.047(3) 0.0132(18) -0.008(2) -0.0069(13)
C4 0.0269(18) 0.0225(18) 0.026(2) 0.0024(16) -0.0086(19) -0.0042(14)
C22 0.047(2) 0.0260(19) 0.037(3) -0.0035(18) -0.021(2) 0.0083(17)
C20 0.0270(17) 0.0206(16) 0.029(2) -0.0039(17) -0.0028(19) 0.0001(13)
C21 0.029(2) 0.0286(19) 0.037(3) -0.0073(18) -0.0092(18) 0.0052(15)

loop_
_atom_type_symbol
_atom_type_description
_atom_type_scat_dispersion_real
_atom_type_scat_dispersion_imag
_atom_type_scat_source
C C 0.0033 0.0016 'International Tables Vol C Tables 4.2.6.8 and 6.1.1.4'
H H 0.0000 0.0000 'International Tables Vol C Tables 4.2.6.8 and 6.1.1.4'
Ag Ag -0.8971 1.1015 'International Tables Vol C Tables 4.2.6.8 and 6.1.1.4'
Cl Cl 0.1484 0.1585 'International Tables Vol C Tables 4.2.6.8 and 6.1.1.4'
F F 0.0171 0.0103 'International Tables Vol C Tables 4.2.6.8 and 6.1.1.4'
N N 0.0061 0.0033 'International Tables Vol C Tables 4.2.6.8 and 6.1.1.4'
Sb Sb -0.5866 1.5461 'International Tables Vol C Tables 4.2.6.8 and 6.1.1.4'

loop_
_geom_angle_atom_site_label_1
_geom_angle_atom_site_label_2
_geom_angle_atom_site_label_3
_geom_angle
_geom_angle_site_symmetry_1
_geom_angle_site_symmetry_3
_geom_angle_publ_flag
F27 Sb25 F27 179.6(3) . 2_665 ?
F27 Sb25 F28 89.26(15) . . ?
F27 Sb25 F28 90.49(16) 2_665 . ?
F27 Sb25 F28 89.26(15) 2_665 2_665 ?
F27 Sb25 F28 90.49(16) . 2_665 ?
F28 Sb25 F28 90.1(2) 2_665 . ?
F26 Sb25 F27 89.10(16) 2_665 . ?
F26 Sb25 F27 89.09(16) . 2_665 ?
F26 Sb25 F27 91.16(17) 2_665 2_665 ?
F26 Sb25 F27 91.16(17) . . ?
F26 Sb25 F28 178.24(17) . 2_665 ?
F26 Sb25 F28 90.54(13) . . ?
F26 Sb25 F28 90.54(13) 2_665 2_665 ?
F26 Sb25 F28 178.24(17) 2_665 . ?
F26 Sb25 F26 88.9(2) . 2_665 ?
N3 Ag1 N3 177.3(2) 2_665 . ?
N1 C6 C19 110.5(2) . . ?
N1 C6 C7 105.0(3) . . ?
N1 C6 C13 108.5(3) . . ?
C7 C6 C19 113.5(3) . . ?
C7 C6 C13 112.7(3) . . ?
C13 C6 C19 106.7(3) . . ?
C7 C8 Cl8 121.7(3) . . ?
C7 C8 H8 118.8 . . ?
C9 C8 Cl8 115.8(3) . . ?
C9 C8 H8 118.8 . . ?
C9 C8 C7 122.5(3) . . ?
N1 C2 H2 124.4 . . ?
N3 C2 H2 124.4 . . ?
N3 C2 N1 111.2(3) . . ?
C15 C14 Cl14 111.7(5) . . ?
C15 C14 H14 119.5 . . ?
C15 C14 C13 121.0(4) . . ?
C13 C14 Cl14 125.7(5) . . ?
C13 C14 H14 119.5 . . ?
C17 C18 H18 119.7 . . ?
C13 C18 H18 119.7 . . ?
C13 C18 C17 120.6(4) . . ?
C9 C10 H10 120.3 . . ?
C11 C10 H10 120.3 . . ?
C11 C10 C9 119.4(4) . . ?
C2 N1 C6 129.2(3) . . ?
C2 N1 C5 106.5(3) . . ?
C5 N1 C6 124.2(3) . . ?
C2 N3 Ag1 125.7(3) . . ?
C2 N3 C4 106.5(3) . . ?
C4 N3 Ag1 127.7(3) . . ?
C24 C19 C6 119.4(3) . . ?
C20 C19 C6 121.9(3) . . ?
C20 C19 C24 118.5(3) . . ?
C7 C12 H12 119.0 . . ?
C11 C12 H12 119.0 . . ?
C11 C12 C7 122.0(4) . . ?
C8 C7 C6 122.6(3) . . ?
C12 C7 C6 121.1(3) . . ?
C12 C7 C8 116.0(4) . . ?
C18 C17 H17 120.1 . . ?
C16 C17 C18 119.9(4) . . ?
C16 C17 H17 120.1 . . ?
C14 C15 H15 120.1 . . ?
C16 C15 C14 119.8(4) . . ?
C16 C15 H15 120.1 . . ?
C17 C16 C15 120.3(4) . . ?
C17 C16 H16 119.9 . . ?
C15 C16 H16 119.9 . . ?
C14 C13 C6 119.4(3) . . ?
C14 C13 C18 118.3(4) . . ?
C18 C13 C6 122.3(3) . . ?
C8 C9 C10 119.7(4) . . ?
C8 C9 H9 120.2 . . ?
C10 C9 H9 120.2 . . ?
C24 C23 H23 120.1 . . ?
C22 C23 H23 120.1 . . ?
C22 C23 C24 119.8(4) . . ?
C19 C24 H24 119.6 . . ?
C23 C24 C19 120.9(4) . . ?
C23 C24 H24 119.6 . . ?
N1 C5 H5 126.6 . . ?
C4 C5 N1 106.7(3) . . ?
C4 C5 H5 126.6 . . ?
C10 C11 C12 120.5(3) . . ?
C10 C11 H11 119.8 . . ?
C12 C11 H11 119.8 . . ?
N3 C4 H4 125.5 . . ?
C5 C4 N3 109.0(3) . . ?
C5 C4 H4 125.5 . . ?
C23 C22 H22 119.9 . . ?
C21 C22 C23 120.1(4) . . ?
C21 C22 H22 119.9 . . ?
C19 C20 H20 119.9 . . ?
C19 C20 C21 120.2(4) . . ?
C21 C20 H20 119.9 . . ?
C22 C21 C20 120.2(4) . . ?
C22 C21 H21 119.9 . . ?
C20 C21 H21 119.9 . . ?

loop_
_geom_bond_atom_site_label_1
_geom_bond_atom_site_label_2
_geom_bond_distance
_geom_bond_site_symmetry_2
_geom_bond_publ_flag
Cl8 C8 1.758(3) . ?
Cl14 C14 1.628(10) . ?
Sb25 F27 1.869(2) . ?
Sb25 F27 1.869(2) 2_665 ?
Sb25 F28 1.872(3) 2_665 ?
Sb25 F28 1.872(3) . ?
Sb25 F26 1.858(3) 2_665 ?
Sb25 F26 1.858(3) . ?
Ag1 N3 2.092(2) . ?
Ag1 N3 2.092(2) 2_665 ?
C6 N1 1.504(4) . ?
C6 C19 1.546(5) . ?
C6 C7 1.532(5) . ?
C6 C13 1.543(5) . ?
C8 H8 0.9500 . ?
C8 C7 1.407(5) . ?
C8 C9 1.383(6) . ?
C2 H2 0.9500 . ?
C2 N1 1.353(4) . ?
C2 N3 1.312(5) . ?
C14 H14 0.9500 . ?
C14 C15 1.382(6) . ?
C14 C13 1.383(5) . ?
C18 H18 0.9500 . ?
C18 C17 1.392(6) . ?
C18 C13 1.387(5) . ?
C10 H10 0.9500 . ?
C10 C9 1.387(5) . ?
C10 C11 1.379(7) . ?
N1 C5 1.378(5) . ?
N3 C4 1.373(5) . ?
C19 C24 1.393(6) . ?
C19 C20 1.391(4) . ?
C12 H12 0.9500 . ?
C12 C7 1.395(4) . ?
C12 C11 1.388(6) . ?
C17 H17 0.9500 . ?
C17 C16 1.365(7) . ?
C15 H15 0.9500 . ?
C15 C16 1.377(6) . ?
C16 H16 0.9500 . ?
C9 H9 0.9500 . ?
C23 H23 0.9500 . ?
C23 C24 1.388(5) . ?
C23 C22 1.378(6) . ?
C24 H24 0.9500 . ?
C5 H5 0.9500 . ?
C5 C4 1.354(5) . ?
C11 H11 0.9500 . ?
C4 H4 0.9500 . ?
C22 H22 0.9500 . ?
C22 C21 1.377(6) . ?
C20 H20 0.9500 . ?
C20 C21 1.395(6) . ?
C21 H21 0.9500 . ?

loop_
_geom_torsion_atom_site_label_1
_geom_torsion_atom_site_label_2
_geom_torsion_atom_site_label_3
_geom_torsion_atom_site_label_4
_geom_torsion
_geom_torsion_site_symmetry_1
_geom_torsion_site_symmetry_2
_geom_torsion_site_symmetry_3
_geom_torsion_site_symmetry_4
_geom_torsion_publ_flag
Cl8 C8 C7 C6 6.6(5) . . . . ?
Cl8 C8 C7 C12 -179.7(3) . . . . ?
Cl8 C8 C9 C10 180.0(3) . . . . ?
Cl14 C14 C15 C16 -167.4(6) . . . . ?
Cl14 C14 C13 C6 -16.0(8) . . . . ?
Cl14 C14 C13 C18 166.2(6) . . . . ?
Ag1 N3 C4 C5 177.3(3) . . . . ?
C6 N1 C5 C4 178.4(3) . . . . ?
C6 C19 C24 C23 -178.5(3) . . . . ?
C6 C19 C20 C21 -180.0(3) . . . . ?
C2 N1 C5 C4 0.8(4) . . . . ?
C2 N3 C4 C5 0.0(4) . . . . ?
C14 C15 C16 C17 0.2(7) . . . . ?
C18 C17 C16 C15 -0.4(7) . . . . ?
N1 C6 C19 C24 63.6(4) . . . . ?
N1 C6 C19 C20 -120.2(4) . . . . ?
N1 C6 C7 C8 53.8(4) . . . . ?
N1 C6 C7 C12 -119.5(3) . . . . ?
N1 C6 C13 C14 -169.5(3) . . . . ?
N1 C6 C13 C18 8.2(5) . . . . ?
N1 C2 N3 Ag1 -176.8(2) . . . . ?
N1 C2 N3 C4 0.5(4) . . . . ?
N1 C5 C4 N3 -0.5(4) . . . . ?
N3 C2 N1 C6 -178.2(3) . . . . ?
N3 C2 N1 C5 -0.9(4) . . . . ?
C19 C6 N1 C2 -23.3(5) . . . . ?
C19 C6 N1 C5 159.8(3) . . . . ?
C19 C6 C7 C8 -66.9(4) . . . . ?
C19 C6 C7 C12 119.8(3) . . . . ?
C19 C6 C13 C14 -50.5(4) . . . . ?
C19 C6 C13 C18 127.3(4) . . . . ?
C19 C20 C21 C22 0.1(6) . . . . ?
C7 C6 N1 C2 -145.9(3) . . . . ?
C7 C6 N1 C5 37.1(4) . . . . ?
C7 C6 C19 C24 -178.8(3) . . . . ?
C7 C6 C19 C20 -2.6(5) . . . . ?
C7 C6 C13 C14 74.7(5) . . . . ?
C7 C6 C13 C18 -107.5(4) . . . . ?
C7 C8 C9 C10 0.6(6) . . . . ?
C7 C12 C11 C10 -0.9(6) . . . . ?
C17 C18 C13 C6 -179.5(4) . . . . ?
C17 C18 C13 C14 -1.7(6) . . . . ?
C15 C14 C13 C6 179.3(4) . . . . ?
C15 C14 C13 C18 1.4(6) . . . . ?
C13 C6 N1 C2 93.4(4) . . . . ?
C13 C6 N1 C5 -83.5(4) . . . . ?
C13 C6 C19 C24 -54.1(4) . . . . ?
C13 C6 C19 C20 122.1(3) . . . . ?
C13 C6 C7 C8 171.7(3) . . . . ?
C13 C6 C7 C12 -1.7(5) . . . . ?
C13 C14 C15 C16 -0.7(7) . . . . ?
C13 C18 C17 C16 1.2(6) . . . . ?
C9 C8 C7 C6 -174.0(3) . . . . ?
C9 C8 C7 C12 -0.4(5) . . . . ?
C9 C10 C11 C12 1.1(6) . . . . ?
C23 C22 C21 C20 2.2(6) . . . . ?
C24 C19 C20 C21 -3.7(5) . . . . ?
C24 C23 C22 C21 -0.9(6) . . . . ?
C11 C10 C9 C8 -0.9(6) . . . . ?
C11 C12 C7 C6 174.3(3) . . . . ?
C11 C12 C7 C8 0.5(5) . . . . ?
C22 C23 C24 C19 -2.9(6) . . . . ?
C20 C19 C24 C23 5.1(6) . . . . ?
